data_7057848
loop_
_publ_author_name
'Meng, Fan-xue'
'Lv, Jing-hua'
'Yu, Kai'
'Zhang, Mao-lin'
'Wang, Kun-peng'
'Zhou, Bai-bin'

_publ_section_title
;
 Long rigid ligand induced basket-type phosphomolybdate
 photo-/electro-catalytic materials
;
_journal_issue 24
_journal_name_full 'New Journal of Chemistry'
_journal_page_first 19528
_journal_paper_doi 10.1039/C8NJ04375B
_journal_volume 42
_journal_year 2018
_chemical_formula_moiety 'C45 H54 Fe0.50 Mo18 N15 Na0.50 O79.50 P6 Sr'
_chemical_formula_sum 'C45 H54 Fe0.5 Mo18 N15 Na0.5 O79.5 P6 Sr'
_chemical_formula_weight 4116.81
_space_group_IT_number 2
_space_group_name_Hall '-P 1'
_space_group_name_H-M_alt 'P -1'
_symmetry_cell_setting triclinic
_symmetry_space_group_name_Hall '-P 1'
_symmetry_space_group_name_H-M 'P -1'
_atom_sites_solution_hydrogens geom
_atom_sites_solution_primary direct
_atom_sites_solution_secondary difmap
_audit_creation_method SHELXL-97
_audit_update_record
;
2018-08-27 deposited with the CCDC.
2018-10-23 downloaded from the CCDC.
;
_cell_angle_alpha 87.3040(10)
_cell_angle_beta 74.4080(10)
_cell_angle_gamma 66.1520(10)
_cell_formula_units_Z 2
_cell_length_a 15.2720(4)
_cell_length_b 16.6739(4)
_cell_length_c 23.3482(6)
_cell_measurement_reflns_used 18296
_cell_measurement_temperature 293(2)
_cell_measurement_theta_max 28.00
_cell_measurement_theta_min 2.01
_cell_volume 5224.9(2)
_computing_cell_refinement 'Bruker SMART'
_computing_data_collection 'Bruker SMART'
_computing_data_reduction 'Bruker SAINT'
_computing_molecular_graphics SHELXP-97
_computing_publication_material SHELXTL
_computing_structure_refinement 'SHELXL-97 (Sheldrick, 1997)'
_computing_structure_solution 'SHELXS-97 (Sheldrick, 1990)'
_diffrn_ambient_temperature 293(2)
_diffrn_measured_fraction_theta_full 0.994
_diffrn_measured_fraction_theta_max 0.994
_diffrn_measurement_device_type 'Bruker Smart APEX CCD area detector'
_diffrn_measurement_method 'phi and omega scans'
_diffrn_radiation_monochromator graphite
_diffrn_radiation_source 'fine-focus sealed tube'
_diffrn_radiation_type MoK\a
_diffrn_radiation_wavelength 0.71073
_diffrn_reflns_av_R_equivalents 0.0393
_diffrn_reflns_av_sigmaI/netI 0.0518
_diffrn_reflns_limit_h_max 18
_diffrn_reflns_limit_h_min -18
_diffrn_reflns_limit_k_max 19
_diffrn_reflns_limit_k_min -19
_diffrn_reflns_limit_l_max 27
_diffrn_reflns_limit_l_min -27
_diffrn_reflns_number 48435
_diffrn_reflns_theta_full 25.00
_diffrn_reflns_theta_max 25.00
_diffrn_reflns_theta_min 2.02
_exptl_absorpt_coefficient_mu 2.867
_exptl_absorpt_correction_T_max 0.7625
_exptl_absorpt_correction_T_min 0.5979
_exptl_absorpt_correction_type multi-scan
_exptl_absorpt_process_details SADABS
_exptl_crystal_colour blue
_exptl_crystal_density_diffrn 2.617
_exptl_crystal_density_meas 0
_exptl_crystal_description block
_exptl_crystal_F_000 3935
_exptl_crystal_size_max 0.20
_exptl_crystal_size_mid 0.15
_exptl_crystal_size_min 0.10
_refine_diff_density_max 2.243
_refine_diff_density_min -1.514
_refine_diff_density_rms 0.169
_refine_ls_extinction_method none
_refine_ls_goodness_of_fit_ref 1.063
_refine_ls_hydrogen_treatment constr
_refine_ls_matrix_type full
_refine_ls_number_parameters 1516
_refine_ls_number_reflns 18296
_refine_ls_number_restraints 156
_refine_ls_restrained_S_all 1.031
_refine_ls_R_factor_all 0.0580
_refine_ls_R_factor_gt 0.0421
_refine_ls_shift/su_max 0.001
_refine_ls_shift/su_mean 0.000
_refine_ls_structure_factor_coef Fsqd
_refine_ls_weighting_details 'calc w=1/[\s^2^(Fo^2^)+(0.0368P)^2^+38.9712P] where P=(Fo^2^+2Fc^2^)/3'
_refine_ls_weighting_scheme calc
_refine_ls_wR_factor_gt 0.0986
_refine_ls_wR_factor_ref 0.1070
_reflns_number_gt 14671
_reflns_number_total 18296
_reflns_threshold_expression >2sigma(I)
_cod_data_source_file c8nj04375b2.cif
_cod_data_source_block 150321a_0m
_cod_depositor_comments 'Adding full bibliography for 7057847--7057848.cif.'
_cod_original_formula_sum 'C45 H54 Fe0.50 Mo18 N15 Na0.50 O79.50 P6 Sr'
_cod_database_code 7057848

loop_
_symmetry_equiv_pos_as_xyz
'x, y, z'
'-x, -y, -z'

loop_
_atom_site_label
_atom_site_type_symbol
_atom_site_fract_x
_atom_site_fract_y
_atom_site_fract_z
_atom_site_U_iso_or_equiv
_atom_site_adp_type
_atom_site_occupancy
_atom_site_symmetry_multiplicity
_atom_site_calc_flag
_atom_site_refinement_flags
Mo1 Mo 0.50712(4) 0.80455(4) 0.35400(3) 0.01611(14) Uani 1 1 d .
Mo2 Mo 0.30953(5) 0.72846(4) 0.41913(3) 0.01617(14) Uani 1 1 d .
Mo3 Mo 0.24025(4) 0.94556(4) 0.40068(3) 0.01561(14) Uani 1 1 d .
Mo4 Mo 0.04938(5) 0.75360(4) 0.43325(3) 0.01605(14) Uani 1 1 d .
Mo5 Mo -0.01977(4) 0.97104(4) 0.41502(2) 0.01368(13) Uani 1 1 d .
Mo6 Mo -0.18274(5) 0.87240(4) 0.39272(3) 0.01612(14) Uani 1 1 d .
Mo7 Mo -0.10729(5) 0.72599(4) 0.27372(3) 0.01817(14) Uani 1 1 d .
Mo8 Mo -0.18074(5) 0.95133(4) 0.25586(3) 0.01683(14) Uani 1 1 d .
Mo9 Mo -0.10176(5) 0.80606(5) 0.13627(3) 0.02260(15) Uani 1 1 d .
Mo10 Mo 0.15669(5) 0.76949(5) 0.04421(3) 0.02349(16) Uani 1 1 d .
Mo11 Mo 0.42077(5) 0.73627(5) 0.03022(3) 0.02352(16) Uani 1 1 d .
Mo12 Mo 0.62184(5) 0.73166(4) 0.09700(3) 0.02301(15) Uani 1 1 d .
Mo13 Mo 0.52887(4) 0.88306(4) 0.21572(3) 0.01654(14) Uani 1 1 d .
Mo14 Mo 0.60027(5) 0.65851(4) 0.23501(3) 0.01936(14) Uani 1 1 d .
Mo15 Mo 0.25853(4) 1.01681(4) 0.24652(3) 0.01404(13) Uani 1 1 d .
Mo16 Mo 0.40135(5) 0.57992(4) 0.28378(3) 0.01823(14) Uani 1 1 d .
Mo17 Mo 0.14280(5) 0.60785(4) 0.29587(3) 0.01771(14) Uani 1 1 d .
Mo18 Mo -0.00107(4) 1.04289(4) 0.26184(3) 0.01343(13) Uani 1 1 d .
Sr1 Sr 0.23657(5) 0.78871(4) 0.17458(3) 0.01754(15) Uani 1 1 d .
Fe1 Fe 0.5000 1.0000 0.0000 0.0286(4) Uani 1 2 d S
P1 P 0.34190(13) 0.80019(11) 0.27651(7) 0.0119(4) Uani 1 1 d .
P2 P 0.04838(13) 0.83014(11) 0.29272(7) 0.0117(4) Uani 1 1 d .
P3 P 0.00854(14) 0.95040(12) 0.13729(8) 0.0173(4) Uani 1 1 d .
P4 P 0.11104(16) 0.64611(13) 0.16081(8) 0.0227(4) Uani 1 1 d .
P5 P 0.39489(14) 0.90889(12) 0.11565(8) 0.0167(4) Uani 1 1 d .
P6 P 0.48781(15) 0.60595(12) 0.14172(9) 0.0218(4) Uani 1 1 d .
O1 O 0.1093(3) 0.9580(3) 0.4127(2) 0.0164(9) Uani 1 1 d U
O2 O -0.0873(4) 0.7835(3) 0.4180(2) 0.0189(10) Uani 1 1 d U
O3 O -0.0108(4) 0.8741(3) 0.4677(2) 0.0190(10) Uani 1 1 d U
O4 O 0.4471(3) 0.7360(3) 0.3904(2) 0.0189(10) Uani 1 1 d U
O5 O 0.3933(3) 0.9063(3) 0.3723(2) 0.0170(9) Uani 1 1 d U
O6 O 0.1762(4) 0.7445(3) 0.4312(2) 0.0195(10) Uani 1 1 d U
O7 O 0.5972(4) 0.9344(4) 0.1756(2) 0.0266(12) Uani 1 1 d U
O8 O 0.1720(4) 0.6946(3) 0.1268(2) 0.0246(10) Uani 1 1 d U
O9 O 0.0250(4) 0.7010(3) 0.4948(2) 0.0260(12) Uani 1 1 d U
O10 O 0.2684(3) 0.8482(3) 0.4515(2) 0.0172(9) Uani 1 1 d U
O11 O 0.4050(4) 0.6695(3) 0.1174(2) 0.0263(11) Uani 1 1 d U
O12 O 0.6193(3) 0.7549(3) 0.1829(2) 0.0200(10) Uani 1 1 d U
O13 O 0.2918(3) 0.8746(3) 0.2402(2) 0.0162(9) Uani 1 1 d U
O14 O 0.6164(4) 0.7021(3) 0.2993(2) 0.0221(10) Uani 1 1 d U
O15 O -0.2886(4) 0.8898(3) 0.4474(2) 0.0245(12) Uani 1 1 d U
O16 O 0.6712(4) 0.8033(4) 0.0642(2) 0.0326(13) Uani 1 1 d U
O17 O 0.0716(3) 0.8974(3) 0.2524(2) 0.0166(9) Uani 1 1 d U
O18 O 0.4791(4) 0.8551(3) 0.1458(2) 0.0209(10) Uani 1 1 d U
O19 O 0.4512(3) 0.7898(3) 0.2688(2) 0.0175(9) Uani 1 1 d U
O20 O 0.7215(4) 0.6335(4) 0.0802(3) 0.0358(14) Uani 1 1 d U
O21 O 0.7120(4) 0.5761(4) 0.2083(2) 0.0325(13) Uani 1 1 d U
O22 O 0.5708(4) 0.8143(3) 0.4005(2) 0.0266(12) Uani 1 1 d U
O23 O -0.0876(4) 1.0602(3) 0.4631(2) 0.0208(11) Uani 1 1 d U
O24 O -0.0598(4) 0.8394(3) 0.2973(2) 0.0179(9) Uani 1 1 d U
O25 O 0.3323(4) 0.6753(3) 0.4803(2) 0.0249(12) Uani 1 1 d U
O26 O 0.2878(3) 0.8202(3) 0.3433(2) 0.0152(9) Uani 1 1 d U
O27 O 0.1016(5) 0.5823(4) 0.1188(2) 0.0351(13) Uani 1 1 d U
O28 O -0.1435(4) 0.9557(3) 0.4059(2) 0.0191(10) Uani 1 1 d U
O29 O 0.5422(4) 0.6567(3) 0.1614(2) 0.0230(10) Uani 1 1 d U
O30 O -0.1869(4) 0.8915(4) 0.1111(2) 0.0348(13) Uani 1 1 d U
O31 O 0.0540(3) 0.8441(3) 0.3561(2) 0.0154(9) Uani 1 1 d U
O32 O -0.1259(5) 0.7187(4) 0.1250(3) 0.0383(14) Uani 1 1 d U
O33 O -0.1255(4) 1.0202(3) 0.2717(2) 0.0198(10) Uani 1 1 d U
O34 O 0.1298(3) 1.0349(3) 0.2465(2) 0.0178(10) Uani 1 1 d U
O35 O 0.2355(3) 1.0048(3) 0.3287(2) 0.0169(9) Uani 1 1 d U
O36 O -0.0134(3) 1.0276(3) 0.3430(2) 0.0167(9) Uani 1 1 d U
O37 O 0.1241(3) 0.7396(3) 0.2651(2) 0.0160(9) Uani 1 1 d U
O38 O 0.3429(3) 0.7162(3) 0.2536(2) 0.0174(9) Uani 1 1 d U
O39 O 0.3127(4) 0.9869(3) 0.1568(2) 0.0203(10) Uani 1 1 d U
O40 O 0.2834(4) 0.7592(3) 0.0495(2) 0.0263(11) Uani 1 1 d U
O41 O -0.0037(4) 0.6538(3) 0.2990(2) 0.0211(10) Uani 1 1 d U
O42 O 0.2755(4) 0.5871(3) 0.2840(2) 0.0217(10) Uani 1 1 d U
O43 O 0.3553(4) 0.6360(3) 0.3606(2) 0.0193(10) Uani 1 1 d U
O44 O 0.4070(3) 0.9690(3) 0.2404(2) 0.0187(10) Uani 1 1 d U
O45 O 0.0147(4) 1.0207(3) 0.1740(2) 0.0200(10) Uani 1 1 d U
O46 O -0.1945(4) 0.7763(3) 0.3439(2) 0.0212(10) Uani 1 1 d U
O47 O 0.2469(4) 1.1212(3) 0.2428(2) 0.0217(11) Uani 1 1 d U
O48 O 0.1115(4) 0.8756(3) 0.1149(2) 0.0205(10) Uani 1 1 d U
O49 O 0.1599(4) 0.5909(3) 0.2060(2) 0.0236(11) Uani 1 1 d U
O50 O 0.1505(4) 0.5061(3) 0.3123(2) 0.0263(12) Uani 1 1 d U
O51 O 0.5244(4) 0.6031(3) 0.2718(2) 0.0225(10) Uani 1 1 d U
O52 O -0.2492(4) 0.9430(3) 0.3309(2) 0.0199(10) Uani 1 1 d U
O53 O -0.1678(4) 0.8320(3) 0.2263(2) 0.0207(10) Uani 1 1 d U
O54 O 0.0033(4) 0.7141(3) 0.1904(2) 0.0239(10) Uani 1 1 d U
O55 O -0.0644(4) 0.9117(3) 0.1753(2) 0.0221(10) Uani 1 1 d U
O56 O -0.0635(4) 1.1524(3) 0.2645(2) 0.0224(11) Uani 1 1 d U
O57 O 0.0162(4) 0.7866(4) 0.0786(2) 0.0270(10) Uani 1 1 d U
O58 O -0.0356(4) 0.9955(3) 0.0865(2) 0.0232(10) Uani 1 1 d U
O59 O 0.4493(4) 0.5581(3) 0.1926(2) 0.0255(11) Uani 1 1 d U
O60 O 0.1039(4) 0.6615(3) 0.3729(2) 0.0203(10) Uani 1 1 d U
O61 O 0.5439(4) 0.7270(4) 0.0508(2) 0.0275(11) Uani 1 1 d U
O62 O 0.4537(4) 0.4746(3) 0.2985(3) 0.0311(13) Uani 1 1 d U
O63 O 0.4406(4) 0.9433(4) 0.0596(2) 0.0276(11) Uani 1 1 d U
O64 O 0.4298(4) 0.8051(4) -0.0249(2) 0.0355(14) Uani 1 1 d U
O65 O -0.1512(4) 0.6580(4) 0.2527(2) 0.0316(13) Uani 1 1 d U
O66 O 0.5635(4) 0.8680(3) 0.2846(2) 0.0208(10) Uani 1 1 d U
O67 O 0.5644(4) 0.5319(4) 0.0938(2) 0.0361(14) Uani 1 1 d U
O68 O 0.4708(5) 0.6363(4) -0.0079(3) 0.0446(16) Uani 1 1 d U
O69 O 0.1389(5) 0.8449(4) -0.0072(3) 0.0405(13) Uani 1 1 d U
O70 O 0.1949(5) 0.6739(4) 0.0032(3) 0.0459(16) Uani 1 1 d U
O2W O 0.6191(5) 0.9693(4) 0.0333(3) 0.0465(16) Uani 1 1 d U
H2WA H 0.6401 0.9190 0.0470 0.056 Uiso 1 1 d R
H2WB H 0.6279 1.0044 0.0541 0.056 Uiso 1 1 d R
O3W O 0.4322(5) 1.1153(4) 0.0517(3) 0.0482(17) Uani 1 1 d U
H3WA H 0.4541 1.1548 0.0412 0.058 Uiso 1 1 d R
H3WB H 0.4293 1.1084 0.0884 0.058 Uiso 1 1 d R
O71 O 0.2243(4) 1.0279(3) 0.4468(2) 0.0225(11) Uani 1 1 d U
O72 O -0.2735(4) 1.0191(4) 0.2288(2) 0.0286(12) Uani 1 1 d U
O73 O 0.3512(4) 0.8482(3) 0.1005(2) 0.0202(10) Uani 1 1 d U
N1 N 0.9421(6) 0.5076(5) 0.1491(3) 0.0377(18) Uani 1 1 d .
H1 H 0.9485 0.5559 0.1400 0.045 Uiso 1 1 calc R
C1 C 0.6927(6) 0.3442(6) 0.1316(4) 0.0319(19) Uani 1 1 d .
H1A H 0.6307 0.3718 0.1242 0.038 Uiso 1 1 calc R
C2 C 0.9872(7) 0.4509(5) 0.1878(4) 0.034(2) Uani 1 1 d .
C3 C 1.0525(7) 0.3144(6) 0.2563(4) 0.043(2) Uani 1 1 d .
H3 H 1.0759 0.2684 0.2799 0.052 Uiso 1 1 calc R
C4 C 1.0494(8) 0.4524(7) 0.2196(5) 0.052(3) Uani 1 1 d .
H4 H 1.0683 0.4991 0.2185 0.062 Uiso 1 1 calc R
C5 C 0.3876(8) 0.2329(7) 0.2081(5) 0.057(3) Uani 1 1 d .
H5 H 0.3236 0.2359 0.2242 0.068 Uiso 1 1 calc R
C6 C 0.9577(6) 0.3812(5) 0.1901(3) 0.0265(18) Uani 1 1 d .
C7 C 0.4060(8) 0.3080(7) 0.2117(5) 0.056(3) Uani 1 1 d .
H7 H 0.3534 0.3599 0.2299 0.067 Uiso 1 1 calc R
N2 N 0.8957(5) 0.3999(4) 0.1519(3) 0.0280(16) Uani 1 1 d .
N12 N 0.8869(6) 0.4770(6) 0.1277(4) 0.054(2) Uani 1 1 d .
C8 C 0.8411(6) 0.3499(5) 0.1433(3) 0.0250(17) Uani 1 1 d .
C9 C 0.8855(6) 0.2583(5) 0.1430(4) 0.034(2) Uani 1 1 d .
H9 H 0.9517 0.2293 0.1434 0.041 Uiso 1 1 calc R
C10 C 0.4983(6) 0.3074(6) 0.1892(4) 0.042(2) Uani 1 1 d .
H10 H 0.5093 0.3579 0.1921 0.050 Uiso 1 1 calc R
C11 C 0.8289(6) 0.2118(5) 0.1421(4) 0.034(2) Uani 1 1 d .
H11 H 0.8555 0.1513 0.1449 0.040 Uiso 1 1 calc R
C12 C 0.7340(6) 0.2542(5) 0.1373(3) 0.0234(17) Uani 1 1 d .
C13 C 0.7477(6) 0.3922(5) 0.1374(4) 0.0308(19) Uani 1 1 d .
H13 H 0.7199 0.4532 0.1371 0.037 Uiso 1 1 calc R
N3 N 0.6774(5) 0.2041(4) 0.1362(3) 0.0253(15) Uani 1 1 d .
C14 C 0.5746(6) 0.2300(5) 0.1622(4) 0.0296(19) Uani 1 1 d .
C15 C 0.5559(6) 0.1548(5) 0.1585(4) 0.0286(19) Uani 1 1 d .
N4 N 0.6462(5) 0.0884(4) 0.1296(3) 0.0292(16) Uani 1 1 d .
H4A H 0.6549 0.0355 0.1212 0.035 Uiso 1 1 calc R
N13 N 0.7166(7) 0.1180(5) 0.1169(4) 0.048(2) Uani 1 1 d .
C16 C 0.9881(7) 0.3132(6) 0.2254(4) 0.036(2) Uani 1 1 d .
H16 H 0.9663 0.2682 0.2283 0.043 Uiso 1 1 calc R
C17 C 1.0834(8) 0.3822(7) 0.2534(5) 0.052(3) Uani 1 1 d .
H17 H 1.1277 0.3805 0.2746 0.062 Uiso 1 1 calc R
C18 C 0.4624(7) 0.1551(7) 0.1813(4) 0.044(2) Uani 1 1 d .
H18 H 0.4509 0.1049 0.1786 0.053 Uiso 1 1 calc R
N5 N 0.9016(6) 0.2956(5) 0.3997(4) 0.053(2) Uani 1 1 d .
C19 C 0.7623(7) 0.3640(6) 0.3714(4) 0.036(2) Uani 1 1 d .
C20 C 0.7688(11) 0.5248(7) 0.3628(5) 0.068(4) Uani 1 1 d .
H20 H 0.7709 0.5797 0.3576 0.082 Uiso 1 1 calc R
C21 C 0.2846(9) 0.3177(6) 0.3630(5) 0.051(3) Uani 1 1 d .
H21 H 0.2538 0.3784 0.3622 0.062 Uiso 1 1 calc R
C22 C 0.2278(8) 0.2695(6) 0.3681(5) 0.049(3) Uani 1 1 d .
H22 H 0.1598 0.2989 0.3724 0.059 Uiso 1 1 calc R
C23 C 0.2691(7) 0.1787(6) 0.3670(4) 0.043(2) Uani 1 1 d .
H23 H 0.2315 0.1457 0.3703 0.051 Uiso 1 1 calc R
C24 C 0.3706(7) 0.1405(6) 0.3606(4) 0.037(2) Uani 1 1 d .
N6 N 0.4356(5) 0.0532(5) 0.3585(4) 0.045(2) Uani 1 1 d .
H6 H 0.4192 0.0093 0.3598 0.054 Uiso 1 1 calc R
C25 C 0.6394(6) 0.1367(5) 0.4038(4) 0.038(2) Uani 1 1 d .
H25 H 0.6239 0.0989 0.4313 0.045 Uiso 1 1 calc R
C26 C 0.7024(7) 0.1742(5) 0.4107(4) 0.036(2) Uani 1 1 d .
H26 H 0.7306 0.1616 0.4425 0.043 Uiso 1 1 calc R
C27 C 0.7225(7) 0.2305(5) 0.3692(4) 0.032(2) Uani 1 1 d .
C28 C 0.6888(8) 0.2454(7) 0.3201(4) 0.051(3) Uani 1 1 d .
H28 H 0.7073 0.2807 0.2916 0.062 Uiso 1 1 calc R
C29 C 0.6262(8) 0.2076(7) 0.3126(4) 0.050(3) Uani 1 1 d .
H29 H 0.6026 0.2168 0.2790 0.059 Uiso 1 1 calc R
C30 C 0.6000(7) 0.1561(6) 0.3560(4) 0.039(2) Uani 1 1 d .
N7 N 0.7809(5) 0.2750(4) 0.3788(3) 0.0326(17) Uani 1 1 d .
N14 N 0.8621(7) 0.2386(6) 0.3956(5) 0.074(3) Uani 1 1 d .
H14 H 0.8873 0.1843 0.4032 0.089 Uiso 1 1 calc R
C31 C 0.8397(8) 0.3762(6) 0.3839(4) 0.043(2) Uani 1 1 d .
N8 N 0.5234(6) 0.1294(4) 0.3533(4) 0.0382(18) Uani 1 1 d .
C32 C 0.4263(7) 0.1890(5) 0.3570(4) 0.036(2) Uani 1 1 d .
N15 N 0.5272(7) 0.0466(6) 0.3543(5) 0.069(3) Uani 1 1 d .
C33 C 0.3831(8) 0.2804(6) 0.3590(4) 0.045(2) Uani 1 1 d .
H33 H 0.4197 0.3138 0.3577 0.054 Uiso 1 1 calc R
C34 C 0.6831(9) 0.4328(7) 0.3575(5) 0.059(3) Uani 1 1 d .
H34 H 0.6307 0.4247 0.3495 0.071 Uiso 1 1 calc R
C35 C 0.6877(11) 0.5142(7) 0.3563(6) 0.072(4) Uani 1 1 d .
H35 H 0.6338 0.5633 0.3510 0.086 Uiso 1 1 calc R
C36 C 0.8472(10) 0.4580(8) 0.3768(5) 0.062(3) Uani 1 1 d .
H36 H 0.9019 0.4660 0.3812 0.074 Uiso 1 1 calc R
C37 C 0.0952(5) 0.4501(5) 0.5027(3) 0.0217(16) Uani 1 1 d .
N11 N 0.1941(5) 0.3954(4) 0.5056(3) 0.0248(15) Uani 1 1 d .
C38 C 0.4502(6) 0.3324(6) 0.4963(4) 0.034(2) Uani 1 1 d .
H38 H 0.4984 0.2841 0.5077 0.041 Uiso 1 1 calc R
C39 C 0.4706(6) 0.3998(6) 0.4705(4) 0.033(2) Uani 1 1 d .
H39 H 0.5343 0.3978 0.4641 0.040 Uiso 1 1 calc R
N10 N 0.3107(5) 0.2812(5) 0.5282(4) 0.046(2) Uani 1 1 d .
H10A H 0.3401 0.2304 0.5405 0.056 Uiso 1 1 calc R
C40 C 0.0799(6) 0.4979(5) 0.4538(3) 0.0253(18) Uani 1 1 d .
H40 H 0.1339 0.4963 0.4230 0.030 Uiso 1 1 calc R
C41 C 0.3006(6) 0.4809(5) 0.4641(4) 0.0303(19) Uani 1 1 d .
H41 H 0.2515 0.5304 0.4546 0.036 Uiso 1 1 calc R
C42 C 0.3978(7) 0.4726(6) 0.4533(4) 0.038(2) Uani 1 1 d .
H42 H 0.4152 0.5164 0.4343 0.046 Uiso 1 1 calc R
C43 C 0.2809(5) 0.4117(5) 0.4895(3) 0.0241(17) Uani 1 1 d .
C44 C 0.3550(6) 0.3389(5) 0.5048(4) 0.031(2) Uani 1 1 d .
C45 C 0.0152(6) 0.4521(5) 0.5493(4) 0.0279(18) Uani 1 1 d .
H45 H 0.0261 0.4198 0.5822 0.033 Uiso 1 1 calc R
N16 N 0.2153(7) 0.3180(6) 0.5282(5) 0.064(3) Uani 1 1 d .
H16A H 0.1734 0.2946 0.5412 0.077 Uiso 1 1 calc R
O9W O 0.3608(16) 0.4818(12) 0.1137(9) 0.073(2) Uani 0.50 1 d PU
H9WA H 0.3061 0.4955 0.1406 0.088 Uiso 1 1 d R
H9WB H 0.4011 0.4909 0.1288 0.088 Uiso 1 1 d R
O1W O 0.0699(7) 1.0717(6) 0.0101(4) 0.087(3) Uani 1 1 d U
H1WA H 0.0703 1.0691 -0.0262 0.104 Uiso 1 1 d R
H1WB H 0.0095 1.0948 0.0307 0.104 Uiso 1 1 d R
O4W O 0.0666(7) 0.1605(6) 0.4033(4) 0.093(3) Uani 1 1 d U
H4WA H 0.0232 0.1764 0.3839 0.112 Uiso 1 1 d R
H4WB H 0.0371 0.1820 0.4390 0.112 Uiso 1 1 d R
Na1 Na 0.0000 1.0000 0.0000 0.0611(16) Uani 1 2 d S
O5W O 0.2428(8) 0.9798(8) 0.0211(5) 0.0342(18) Uani 0.50 1 d PU
H5WA H 0.2773 0.9354 0.0368 0.041 Uiso 1 1 d R
H5WB H 0.2174 1.0236 0.0464 0.041 Uiso 1 1 d R
O6W O 0.3154(13) 0.4892(11) 0.0097(7) 0.072(4) Uani 0.50 1 d PU
H6WA H 0.3021 0.5401 -0.0031 0.086 Uiso 1 1 d R
H6WB H 0.3775 0.4589 -0.0045 0.086 Uiso 1 1 d R
O7W O 0.2479(14) 0.2070(13) 0.1147(8) 0.099(6) Uani 0.50 1 d PU
H7WA H 0.2171 0.1736 0.1197 0.119 Uiso 1 1 d R
H7WB H 0.2304 0.2410 0.0878 0.119 Uiso 1 1 d R
O8W O 0.0575(13) 0.5874(12) 1.0120(9) 0.097(6) Uani 0.50 1 d PU
H8WA H 0.0900 0.6187 1.0111 0.116 Uiso 1 1 d R
H8WB H 0.0588 0.5775 0.9763 0.116 Uiso 1 1 d R

loop_
_atom_site_aniso_label
_atom_site_aniso_U_11
_atom_site_aniso_U_22
_atom_site_aniso_U_33
_atom_site_aniso_U_23
_atom_site_aniso_U_13
_atom_site_aniso_U_12
Mo1 0.0118(3) 0.0179(3) 0.0180(3) 0.0023(2) -0.0047(2) -0.0051(3)
Mo2 0.0172(3) 0.0169(3) 0.0157(3) 0.0042(2) -0.0056(3) -0.0078(3)
Mo3 0.0135(3) 0.0171(3) 0.0149(3) -0.0023(2) -0.0035(2) -0.0048(3)
Mo4 0.0170(3) 0.0186(3) 0.0137(3) 0.0046(2) -0.0038(2) -0.0090(3)
Mo5 0.0142(3) 0.0159(3) 0.0107(3) -0.0006(2) -0.0012(2) -0.0070(3)
Mo6 0.0150(3) 0.0207(3) 0.0151(3) 0.0035(2) -0.0034(2) -0.0103(3)
Mo7 0.0199(3) 0.0227(3) 0.0178(3) 0.0029(3) -0.0045(3) -0.0150(3)
Mo8 0.0162(3) 0.0228(3) 0.0160(3) 0.0048(3) -0.0063(3) -0.0116(3)
Mo9 0.0261(4) 0.0351(4) 0.0167(3) 0.0030(3) -0.0083(3) -0.0209(3)
Mo10 0.0301(4) 0.0355(4) 0.0122(3) 0.0003(3) -0.0049(3) -0.0209(3)
Mo11 0.0229(4) 0.0332(4) 0.0136(3) -0.0031(3) 0.0008(3) -0.0137(3)
Mo12 0.0165(3) 0.0297(4) 0.0178(3) -0.0006(3) 0.0016(3) -0.0082(3)
Mo13 0.0127(3) 0.0201(3) 0.0173(3) 0.0023(3) -0.0024(2) -0.0084(3)
Mo14 0.0138(3) 0.0191(3) 0.0204(3) -0.0003(3) -0.0011(3) -0.0041(3)
Mo15 0.0142(3) 0.0144(3) 0.0149(3) 0.0020(2) -0.0038(2) -0.0074(3)
Mo16 0.0183(3) 0.0131(3) 0.0211(3) 0.0003(2) -0.0036(3) -0.0053(3)
Mo17 0.0210(3) 0.0145(3) 0.0190(3) 0.0013(2) -0.0029(3) -0.0103(3)
Mo18 0.0150(3) 0.0144(3) 0.0130(3) 0.0033(2) -0.0045(2) -0.0079(3)
Sr1 0.0183(4) 0.0211(4) 0.0134(3) 0.0007(3) -0.0020(3) -0.0096(3)
Fe1 0.0309(9) 0.0357(9) 0.0212(8) 0.0092(7) -0.0018(7) -0.0196(8)
P1 0.0120(9) 0.0122(8) 0.0114(8) -0.0003(7) -0.0012(7) -0.0059(7)
P2 0.0135(9) 0.0132(8) 0.0108(8) 0.0013(7) -0.0028(7) -0.0084(7)
P3 0.0204(10) 0.0225(10) 0.0135(9) 0.0039(7) -0.0059(8) -0.0128(8)
P4 0.0303(11) 0.0216(10) 0.0181(10) -0.0021(8) 0.0012(8) -0.0171(9)
P5 0.0172(10) 0.0212(9) 0.0125(9) 0.0042(7) -0.0022(7) -0.0102(8)
P6 0.0216(11) 0.0187(10) 0.0204(10) -0.0027(8) -0.0011(8) -0.0059(8)
O1 0.015(2) 0.020(2) 0.015(2) 0.0035(17) -0.0036(17) -0.0084(17)
O2 0.018(2) 0.020(2) 0.019(2) 0.0048(17) -0.0039(18) -0.0099(17)
O3 0.018(2) 0.021(2) 0.015(2) 0.0020(18) -0.0029(18) -0.0068(18)
O4 0.015(2) 0.017(2) 0.023(2) 0.0047(18) -0.0050(18) -0.0057(17)
O5 0.014(2) 0.019(2) 0.021(2) 0.0019(17) -0.0069(17) -0.0083(17)
O6 0.020(2) 0.018(2) 0.021(2) 0.0013(18) -0.0040(18) -0.0099(18)
O7 0.022(3) 0.036(3) 0.026(3) 0.007(2) -0.004(2) -0.017(2)
O8 0.027(2) 0.025(2) 0.024(2) 0.0008(18) -0.0006(19) -0.0175(18)
O9 0.034(3) 0.025(3) 0.022(3) 0.006(2) -0.005(2) -0.018(2)
O10 0.018(2) 0.019(2) 0.016(2) 0.0035(17) -0.0077(18) -0.0077(18)
O11 0.025(2) 0.026(2) 0.026(2) -0.0010(19) -0.0010(19) -0.0117(19)
O12 0.015(2) 0.023(2) 0.021(2) -0.0008(18) -0.0020(17) -0.0083(17)
O13 0.017(2) 0.0165(19) 0.0158(19) 0.0033(16) -0.0027(17) -0.0081(16)
O14 0.016(2) 0.022(2) 0.025(2) 0.0019(19) -0.0050(19) -0.0048(19)
O15 0.020(3) 0.029(3) 0.022(3) 0.005(2) -0.003(2) -0.009(2)
O16 0.029(3) 0.043(3) 0.027(3) 0.006(2) -0.001(2) -0.020(3)
O17 0.017(2) 0.0166(19) 0.0162(19) 0.0038(16) -0.0031(17) -0.0078(16)
O18 0.018(2) 0.025(2) 0.018(2) -0.0003(18) -0.0027(17) -0.0079(18)
O19 0.0174(19) 0.0167(18) 0.0177(18) 0.0006(16) -0.0032(16) -0.0071(16)
O20 0.022(3) 0.039(3) 0.033(3) -0.003(3) 0.002(2) -0.005(3)
O21 0.021(3) 0.031(3) 0.035(3) -0.003(2) -0.002(2) -0.004(2)
O22 0.018(3) 0.031(3) 0.031(3) 0.006(2) -0.008(2) -0.010(2)
O23 0.021(3) 0.026(3) 0.015(2) -0.002(2) -0.003(2) -0.009(2)
O24 0.0200(19) 0.0216(18) 0.0167(18) 0.0015(16) -0.0055(16) -0.0127(16)
O25 0.026(3) 0.024(3) 0.024(3) 0.007(2) -0.008(2) -0.009(2)
O26 0.019(2) 0.0137(18) 0.0145(19) 0.0001(16) -0.0054(16) -0.0080(16)
O27 0.052(3) 0.038(3) 0.026(3) -0.003(2) -0.007(3) -0.030(3)
O28 0.019(2) 0.018(2) 0.018(2) 0.0049(18) -0.0026(18) -0.0078(18)
O29 0.021(2) 0.027(2) 0.020(2) 0.0007(18) -0.0032(18) -0.0112(18)
O30 0.027(3) 0.051(3) 0.030(3) 0.004(3) -0.013(2) -0.017(3)
O31 0.0164(19) 0.0152(18) 0.0138(19) 0.0014(16) -0.0016(16) -0.0072(16)
O32 0.043(3) 0.052(3) 0.034(3) -0.001(3) -0.009(3) -0.035(3)
O33 0.020(2) 0.023(2) 0.018(2) 0.0032(18) -0.0051(18) -0.0097(18)
O34 0.017(2) 0.023(2) 0.015(2) 0.0021(18) -0.0019(18) -0.0106(18)
O35 0.016(2) 0.019(2) 0.017(2) 0.0014(17) -0.0057(17) -0.0075(17)
O36 0.015(2) 0.0183(19) 0.0156(19) 0.0022(17) -0.0043(17) -0.0060(17)
O37 0.017(2) 0.0167(19) 0.0164(19) 0.0033(16) -0.0023(17) -0.0104(16)
O38 0.018(2) 0.0157(19) 0.018(2) 0.0024(17) -0.0041(17) -0.0071(16)
O39 0.021(2) 0.022(2) 0.018(2) 0.0032(18) -0.0034(18) -0.0104(18)
O40 0.026(2) 0.033(2) 0.024(2) -0.0025(19) -0.0005(19) -0.0188(19)
O41 0.022(2) 0.023(2) 0.021(2) 0.0050(18) -0.0053(18) -0.0133(18)
O42 0.024(2) 0.020(2) 0.021(2) -0.0026(18) -0.0019(19) -0.0121(19)
O43 0.019(2) 0.018(2) 0.021(2) 0.0028(17) -0.0040(18) -0.0088(17)
O44 0.016(2) 0.019(2) 0.020(2) 0.0006(17) -0.0011(17) -0.0085(17)
O45 0.028(2) 0.025(2) 0.014(2) 0.0052(18) -0.0072(19) -0.0171(19)
O46 0.020(2) 0.027(2) 0.020(2) 0.0027(19) -0.0045(19) -0.0140(19)
O47 0.023(3) 0.015(2) 0.031(3) 0.004(2) -0.008(2) -0.012(2)
O48 0.025(2) 0.026(2) 0.0157(19) 0.0049(17) -0.0080(17) -0.0151(17)
O49 0.026(2) 0.026(2) 0.020(2) -0.0004(19) -0.0025(19) -0.0145(19)
O50 0.037(3) 0.020(3) 0.028(3) 0.006(2) -0.009(2) -0.019(2)
O51 0.022(2) 0.024(2) 0.023(2) 0.0023(18) -0.0060(18) -0.0096(18)
O52 0.019(2) 0.024(2) 0.019(2) 0.0023(18) -0.0051(18) -0.0110(19)
O53 0.021(2) 0.028(2) 0.020(2) 0.0027(18) -0.0044(18) -0.0173(18)
O54 0.027(2) 0.031(2) 0.020(2) 0.0012(18) -0.0038(18) -0.0186(19)
O55 0.026(2) 0.030(2) 0.017(2) -0.0006(18) -0.0052(18) -0.0180(18)
O56 0.021(3) 0.019(3) 0.027(3) 0.006(2) -0.008(2) -0.007(2)
O57 0.033(2) 0.037(2) 0.022(2) 0.0007(19) -0.0091(19) -0.0241(19)
O58 0.026(2) 0.030(2) 0.018(2) 0.0081(19) -0.0118(19) -0.013(2)
O59 0.030(2) 0.022(2) 0.021(2) -0.0024(19) -0.002(2) -0.010(2)
O60 0.021(2) 0.018(2) 0.020(2) 0.0012(17) -0.0026(18) -0.0080(17)
O61 0.020(2) 0.038(2) 0.021(2) -0.001(2) 0.0008(19) -0.012(2)
O62 0.032(3) 0.020(3) 0.040(3) 0.004(2) -0.010(3) -0.008(2)
O63 0.031(2) 0.036(2) 0.021(2) 0.007(2) 0.000(2) -0.023(2)
O64 0.038(3) 0.053(3) 0.021(3) 0.003(3) -0.004(2) -0.026(3)
O65 0.038(3) 0.033(3) 0.034(3) 0.001(2) -0.008(3) -0.026(3)
O66 0.016(2) 0.021(2) 0.027(2) 0.0030(19) -0.0054(19) -0.0087(18)
O67 0.032(3) 0.028(3) 0.032(3) -0.008(2) 0.000(2) 0.000(2)
O68 0.045(4) 0.046(3) 0.034(3) -0.019(3) 0.006(3) -0.018(3)
O69 0.053(3) 0.058(3) 0.026(2) 0.014(2) -0.016(2) -0.035(2)
O70 0.050(4) 0.057(4) 0.032(3) -0.021(3) 0.004(3) -0.031(3)
O2W 0.053(4) 0.049(4) 0.052(4) 0.019(3) -0.026(3) -0.029(3)
O3W 0.057(4) 0.049(4) 0.035(3) -0.006(3) 0.009(3) -0.031(3)
O71 0.027(3) 0.022(3) 0.019(2) -0.002(2) -0.006(2) -0.010(2)
O72 0.022(3) 0.042(3) 0.026(3) 0.007(2) -0.012(2) -0.014(2)
O73 0.021(2) 0.025(2) 0.017(2) 0.0018(17) -0.0027(17) -0.0129(17)
N1 0.051(5) 0.031(4) 0.045(4) 0.012(3) -0.017(4) -0.030(4)
C1 0.028(5) 0.036(5) 0.038(5) 0.009(4) -0.020(4) -0.013(4)
C2 0.049(6) 0.029(5) 0.037(5) 0.011(4) -0.014(4) -0.028(4)
C3 0.052(6) 0.031(5) 0.055(6) 0.015(4) -0.023(5) -0.020(5)
C4 0.076(8) 0.049(6) 0.062(7) 0.018(5) -0.033(6) -0.049(6)
C5 0.045(6) 0.069(8) 0.067(7) 0.005(6) -0.008(6) -0.040(6)
C6 0.034(5) 0.023(4) 0.028(4) -0.002(3) -0.005(4) -0.019(4)
C7 0.037(6) 0.059(7) 0.062(7) -0.004(6) 0.000(5) -0.019(5)
N2 0.028(4) 0.021(3) 0.039(4) 0.003(3) -0.008(3) -0.015(3)
N12 0.053(5) 0.052(5) 0.054(5) -0.007(4) 0.003(4) -0.029(5)
C8 0.027(4) 0.025(4) 0.030(4) 0.004(3) -0.010(4) -0.015(4)
C9 0.022(4) 0.023(4) 0.053(6) -0.010(4) -0.014(4) 0.000(4)
C10 0.027(5) 0.043(5) 0.052(6) -0.003(5) -0.005(4) -0.013(4)
C11 0.036(5) 0.015(4) 0.049(5) -0.001(4) -0.012(4) -0.009(4)
C12 0.025(4) 0.023(4) 0.026(4) 0.005(3) -0.011(3) -0.012(4)
C13 0.035(5) 0.021(4) 0.040(5) 0.003(4) -0.014(4) -0.014(4)
N3 0.033(4) 0.023(3) 0.028(4) 0.004(3) -0.012(3) -0.017(3)
C14 0.034(5) 0.036(5) 0.029(4) 0.007(4) -0.014(4) -0.021(4)
C15 0.035(5) 0.035(5) 0.027(4) 0.007(4) -0.012(4) -0.024(4)
N4 0.040(4) 0.028(4) 0.032(4) 0.006(3) -0.013(3) -0.024(3)
N13 0.062(6) 0.053(5) 0.042(5) 0.001(4) -0.019(4) -0.033(5)
C16 0.044(5) 0.030(5) 0.050(5) 0.009(4) -0.023(5) -0.024(4)
C17 0.061(7) 0.055(6) 0.067(7) 0.017(6) -0.038(6) -0.041(6)
C18 0.043(6) 0.046(6) 0.052(6) 0.006(5) -0.017(5) -0.026(5)
N5 0.044(5) 0.033(4) 0.089(7) 0.004(4) -0.020(5) -0.021(4)
C19 0.045(6) 0.031(5) 0.037(5) 0.001(4) -0.012(4) -0.021(4)
C20 0.126(12) 0.041(6) 0.063(7) 0.028(6) -0.043(8) -0.051(8)
C21 0.068(8) 0.022(5) 0.057(6) -0.001(4) -0.026(6) -0.005(5)
C22 0.046(6) 0.043(6) 0.054(6) -0.007(5) -0.025(5) -0.005(5)
C23 0.038(6) 0.037(5) 0.058(6) 0.004(5) -0.025(5) -0.012(4)
C24 0.035(5) 0.030(5) 0.054(6) 0.005(4) -0.025(5) -0.012(4)
N6 0.025(4) 0.024(4) 0.089(6) 0.001(4) -0.021(4) -0.009(3)
C25 0.033(5) 0.022(4) 0.058(6) 0.003(4) -0.007(5) -0.016(4)
C26 0.039(5) 0.029(5) 0.043(5) 0.002(4) -0.012(4) -0.016(4)
C27 0.037(5) 0.029(4) 0.035(5) -0.003(4) -0.010(4) -0.016(4)
C28 0.064(7) 0.071(7) 0.036(5) 0.009(5) -0.009(5) -0.048(6)
C29 0.075(8) 0.059(6) 0.041(6) 0.009(5) -0.028(5) -0.046(6)
C30 0.041(5) 0.040(5) 0.047(6) -0.003(4) -0.015(5) -0.024(5)
N7 0.032(4) 0.029(4) 0.044(4) 0.000(3) -0.012(3) -0.017(3)
N14 0.054(6) 0.047(6) 0.114(9) 0.000(6) -0.010(6) -0.021(5)
C31 0.058(6) 0.042(5) 0.038(5) -0.004(4) -0.007(5) -0.032(5)
N8 0.036(4) 0.025(4) 0.058(5) -0.003(3) -0.016(4) -0.014(3)
C32 0.037(5) 0.026(4) 0.044(5) -0.003(4) -0.014(4) -0.010(4)
N15 0.064(7) 0.044(5) 0.111(9) 0.001(5) -0.032(6) -0.027(5)
C33 0.059(7) 0.024(5) 0.058(6) 0.000(4) -0.030(5) -0.014(5)
C34 0.083(9) 0.055(7) 0.062(7) 0.033(6) -0.047(7) -0.035(6)
C35 0.113(11) 0.045(7) 0.078(9) 0.031(6) -0.059(8) -0.033(7)
C36 0.087(9) 0.065(8) 0.056(7) -0.005(6) -0.014(6) -0.056(7)
C37 0.015(4) 0.022(4) 0.034(4) 0.009(3) -0.010(3) -0.011(3)
N11 0.018(3) 0.026(3) 0.034(4) 0.021(3) -0.014(3) -0.011(3)
C38 0.017(4) 0.040(5) 0.045(5) 0.023(4) -0.015(4) -0.010(4)
C39 0.018(4) 0.039(5) 0.047(5) 0.005(4) -0.013(4) -0.013(4)
N10 0.021(4) 0.037(4) 0.086(6) 0.038(4) -0.022(4) -0.015(3)
C40 0.018(4) 0.032(4) 0.027(4) 0.011(3) -0.005(3) -0.013(4)
C41 0.026(5) 0.016(4) 0.046(5) 0.014(4) -0.014(4) -0.004(4)
C42 0.033(5) 0.034(5) 0.056(6) 0.016(4) -0.018(4) -0.020(4)
C43 0.017(4) 0.028(4) 0.032(4) 0.012(3) -0.011(3) -0.012(3)
C44 0.024(4) 0.034(5) 0.036(5) 0.022(4) -0.011(4) -0.014(4)
C45 0.032(5) 0.032(4) 0.028(4) 0.015(4) -0.013(4) -0.019(4)
N16 0.045(5) 0.058(6) 0.097(8) 0.042(6) -0.028(5) -0.026(5)
O9W 0.072(3) 0.073(3) 0.074(3) 0.0024(19) -0.0193(18) -0.0292(18)
O1W 0.086(3) 0.090(3) 0.084(3) 0.0130(19) -0.0240(19) -0.036(2)
O4W 0.093(3) 0.093(3) 0.093(3) 0.0052(19) -0.026(2) -0.037(2)
Na1 0.070(4) 0.071(4) 0.045(3) 0.004(3) -0.009(3) -0.035(3)
O5W 0.032(2) 0.035(2) 0.036(2) 0.0078(17) -0.0085(17) -0.0142(16)
O6W 0.071(4) 0.070(4) 0.069(4) 0.007(2) -0.016(2) -0.025(2)
O7W 0.097(6) 0.100(6) 0.099(6) 0.007(2) -0.026(3) -0.040(3)
O8W 0.097(6) 0.097(6) 0.096(6) 0.005(2) -0.026(3) -0.040(3)

loop_
_atom_type_symbol
_atom_type_description
_atom_type_scat_dispersion_real
_atom_type_scat_dispersion_imag
_atom_type_scat_source
C C 0.0033 0.0016 'International Tables Vol C Tables 4.2.6.8 and 6.1.1.4'
H H 0.0000 0.0000 'International Tables Vol C Tables 4.2.6.8 and 6.1.1.4'
Fe Fe 0.3463 0.8444 'International Tables Vol C Tables 4.2.6.8 and 6.1.1.4'
Mo Mo -1.6832 0.6857 'International Tables Vol C Tables 4.2.6.8 and 6.1.1.4'
N N 0.0061 0.0033 'International Tables Vol C Tables 4.2.6.8 and 6.1.1.4'
Na Na 0.0362 0.0249 'International Tables Vol C Tables 4.2.6.8 and 6.1.1.4'
O O 0.0106 0.0060 'International Tables Vol C Tables 4.2.6.8 and 6.1.1.4'
P P 0.1023 0.0942 'International Tables Vol C Tables 4.2.6.8 and 6.1.1.4'
Sr Sr -1.5307 3.2498 'International Tables Vol C Tables 4.2.6.8 and 6.1.1.4'

loop_
_geom_angle_atom_site_label_1
_geom_angle_atom_site_label_2
_geom_angle_atom_site_label_3
_geom_angle
_geom_angle_site_symmetry_1
_geom_angle_site_symmetry_3
O22 Mo1 O4 104.6(2) . .
O22 Mo1 O5 103.1(2) . .
O4 Mo1 O5 94.6(2) . .
O22 Mo1 O14 99.2(2) . .
O4 Mo1 O14 91.7(2) . .
O5 Mo1 O14 154.5(2) . .
O22 Mo1 O66 96.7(2) . .
O4 Mo1 O66 157.7(2) . .
O5 Mo1 O66 87.01(19) . .
O14 Mo1 O66 78.14(19) . .
O22 Mo1 O19 166.0(2) . .
O4 Mo1 O19 86.67(19) . .
O5 Mo1 O19 83.91(19) . .
O14 Mo1 O19 71.76(18) . .
O66 Mo1 O19 71.37(17) . .
O25 Mo2 O43 103.0(2) . .
O25 Mo2 O6 99.5(2) . .
O43 Mo2 O6 91.8(2) . .
O25 Mo2 O10 98.2(2) . .
O43 Mo2 O10 157.59(19) . .
O6 Mo2 O10 91.7(2) . .
O25 Mo2 O4 94.8(2) . .
O43 Mo2 O4 89.1(2) . .
O6 Mo2 O4 165.04(19) . .
O10 Mo2 O4 81.94(19) . .
O25 Mo2 O26 168.5(2) . .
O43 Mo2 O26 86.19(18) . .
O6 Mo2 O26 86.90(18) . .
O10 Mo2 O26 71.93(17) . .
O4 Mo2 O26 78.26(17) . .
O71 Mo3 O1 101.5(2) . .
O71 Mo3 O35 99.7(2) . .
O1 Mo3 O35 90.5(2) . .
O71 Mo3 O10 100.9(2) . .
O1 Mo3 O10 92.1(2) . .
O35 Mo3 O10 158.3(2) . .
O71 Mo3 O5 92.9(2) . .
O1 Mo3 O5 165.62(19) . .
O35 Mo3 O5 86.75(19) . .
O10 Mo3 O5 85.45(19) . .
O71 Mo3 O26 169.5(2) . .
O1 Mo3 O26 86.97(19) . .
O35 Mo3 O26 86.24(18) . .
O10 Mo3 O26 72.40(18) . .
O5 Mo3 O26 78.77(17) . .
O9 Mo4 O6 100.6(2) . .
O9 Mo4 O60 101.6(2) . .
O6 Mo4 O60 91.1(2) . .
O9 Mo4 O3 100.1(2) . .
O6 Mo4 O3 91.1(2) . .
O60 Mo4 O3 157.4(2) . .
O9 Mo4 O2 93.8(2) . .
O6 Mo4 O2 165.54(19) . .
O60 Mo4 O2 87.6(2) . .
O3 Mo4 O2 84.7(2) . .
O9 Mo4 O31 169.6(2) . .
O6 Mo4 O31 86.77(19) . .
O60 Mo4 O31 85.45(18) . .
O3 Mo4 O31 72.27(17) . .
O2 Mo4 O31 78.78(17) . .
O23 Mo5 O1 100.2(2) . .
O23 Mo5 O36 98.9(2) . .
O1 Mo5 O36 90.9(2) . .
O23 Mo5 O3 102.3(2) . .
O1 Mo5 O3 91.6(2) . .
O36 Mo5 O3 157.8(2) . .
O23 Mo5 O28 93.8(2) . .
O1 Mo5 O28 165.88(19) . .
O36 Mo5 O28 89.07(19) . .
O3 Mo5 O28 83.24(19) . .
O23 Mo5 O31 171.7(2) . .
O1 Mo5 O31 86.71(19) . .
O36 Mo5 O31 85.50(18) . .
O3 Mo5 O31 72.64(17) . .
O28 Mo5 O31 79.22(18) . .
O15 Mo6 O28 106.3(2) . .
O15 Mo6 O2 103.7(2) . .
O28 Mo6 O2 95.5(2) . .
O15 Mo6 O52 97.0(2) . .
O28 Mo6 O52 91.5(2) . .
O2 Mo6 O52 155.2(2) . .
O15 Mo6 O46 94.5(2) . .
O28 Mo6 O46 157.46(19) . .
O2 Mo6 O46 87.5(2) . .
O52 Mo6 O46 77.34(19) . .
O15 Mo6 O24 163.0(2) . .
O28 Mo6 O24 86.78(18) . .
O2 Mo6 O24 85.36(19) . .
O52 Mo6 O24 71.34(18) . .
O46 Mo6 O24 71.17(17) . .
O65 Mo7 O41 103.6(3) . .
O65 Mo7 O46 103.5(2) . .
O41 Mo7 O46 99.9(2) . .
O65 Mo7 O53 99.3(2) . .
O41 Mo7 O53 149.3(2) . .
O46 Mo7 O53 94.4(2) . .
O65 Mo7 O54 96.9(2) . .
O41 Mo7 O54 84.6(2) . .
O46 Mo7 O54 157.3(2) . .
O53 Mo7 O54 72.35(19) . .
O65 Mo7 O24 171.9(2) . .
O41 Mo7 O24 84.35(19) . .
O46 Mo7 O24 76.12(19) . .
O53 Mo7 O24 72.81(18) . .
O54 Mo7 O24 82.25(17) . .
O72 Mo8 O33 103.6(2) . .
O72 Mo8 O52 100.8(2) . .
O33 Mo8 O52 99.6(2) . .
O72 Mo8 O53 100.2(2) . .
O33 Mo8 O53 150.3(2) . .
O52 Mo8 O53 92.8(2) . .
O72 Mo8 O55 98.9(2) . .
O33 Mo8 O55 85.7(2) . .
O52 Mo8 O55 157.6(2) . .
O53 Mo8 O55 73.34(18) . .
O72 Mo8 O24 171.5(2) . .
O33 Mo8 O24 84.44(19) . .
O52 Mo8 O24 74.84(19) . .
O53 Mo8 O24 72.94(18) . .
O55 Mo8 O24 84.16(18) . .
O32 Mo9 O30 104.4(3) . .
O32 Mo9 O57 103.9(3) . .
O30 Mo9 O57 102.9(3) . .
O32 Mo9 O53 99.4(2) . .
O30 Mo9 O53 99.2(2) . .
O57 Mo9 O53 142.5(2) . .
O32 Mo9 O54 85.8(2) . .
O30 Mo9 O54 165.8(2) . .
O57 Mo9 O54 83.7(2) . .
O53 Mo9 O54 68.98(19) . .
O32 Mo9 O55 165.3(2) . .
O30 Mo9 O55 86.6(2) . .
O57 Mo9 O55 82.7(2) . .
O53 Mo9 O55 68.68(17) . .
O54 Mo9 O55 81.82(18) . .
O69 Mo10 O70 102.6(3) . .
O69 Mo10 O40 99.0(3) . .
O70 Mo10 O40 98.6(3) . .
O69 Mo10 O57 98.2(3) . .
O70 Mo10 O57 97.2(3) . .
O40 Mo10 O57 153.5(2) . .
O69 Mo10 O48 90.2(2) . .
O70 Mo10 O48 167.2(3) . .
O40 Mo10 O48 78.8(2) . .
O57 Mo10 O48 81.12(19) . .
O69 Mo10 O8 167.2(3) . .
O70 Mo10 O8 90.2(3) . .
O40 Mo10 O8 78.0(2) . .
O57 Mo10 O8 80.8(2) . .
O48 Mo10 O8 77.00(17) . .
O69 Mo10 Sr1 124.1(2) . .
O70 Mo10 Sr1 124.5(2) . .
O40 Mo10 Sr1 50.21(15) . .
O57 Mo10 Sr1 103.26(15) . .
O48 Mo10 Sr1 44.73(13) . .
O8 Mo10 Sr1 44.80(13) . .
O64 Mo11 O68 102.9(3) . .
O64 Mo11 O40 101.4(3) . .
O68 Mo11 O40 100.1(3) . .
O64 Mo11 O61 94.5(2) . .
O68 Mo11 O61 97.2(3) . .
O40 Mo11 O61 153.1(2) . .
O64 Mo11 O73 91.5(2) . .
O68 Mo11 O73 165.6(2) . .
O40 Mo11 O73 77.1(2) . .
O61 Mo11 O73 81.0(2) . .
O64 Mo11 O11 167.0(2) . .
O68 Mo11 O11 89.4(3) . .
O40 Mo11 O11 80.2(2) . .
O61 Mo11 O11 79.6(2) . .
O73 Mo11 O11 76.20(17) . .
O64 Mo11 Sr1 127.4(2) . .
O68 Mo11 Sr1 123.0(2) . .
O40 Mo11 Sr1 50.26(16) . .
O61 Mo11 Sr1 102.91(14) . .
O73 Mo11 Sr1 44.68(12) . .
O11 Mo11 Sr1 44.59(13) . .
O20 Mo12 O16 102.5(3) . .
O20 Mo12 O61 104.0(3) . .
O16 Mo12 O61 104.7(3) . .
O20 Mo12 O12 99.1(2) . .
O16 Mo12 O12 98.0(2) . .
O61 Mo12 O12 142.8(2) . .
O20 Mo12 O29 85.7(2) . .
O16 Mo12 O29 166.4(2) . .
O61 Mo12 O29 83.4(2) . .
O12 Mo12 O29 69.68(18) . .
O20 Mo12 O18 164.9(2) . .
O16 Mo12 O18 87.3(2) . .
O61 Mo12 O18 84.1(2) . .
O12 Mo12 O18 67.83(18) . .
O29 Mo12 O18 82.58(17) . .
O7 Mo13 O44 103.6(2) . .
O7 Mo13 O66 103.3(2) . .
O44 Mo13 O66 99.7(2) . .
O7 Mo13 O12 99.9(2) . .
O44 Mo13 O12 149.5(2) . .
O66 Mo13 O12 93.5(2) . .
O7 Mo13 O18 97.0(2) . .
O44 Mo13 O18 85.5(2) . .
O66 Mo13 O18 157.0(2) . .
O12 Mo13 O18 72.37(19) . .
O7 Mo13 O19 171.9(2) . .
O44 Mo13 O19 84.50(18) . .
O66 Mo13 O19 75.79(19) . .
O12 Mo13 O19 72.25(17) . .
O18 Mo13 O19 82.57(17) . .
O21 Mo14 O51 103.1(3) . .
O21 Mo14 O14 101.8(3) . .
O51 Mo14 O14 99.7(2) . .
O21 Mo14 O12 99.8(2) . .
O51 Mo14 O12 150.4(2) . .
O14 Mo14 O12 93.6(2) . .
O21 Mo14 O29 97.3(2) . .
O51 Mo14 O29 85.1(2) . .
O14 Mo14 O29 158.6(2) . .
O12 Mo14 O29 73.59(19) . .
O21 Mo14 O19 172.2(2) . .
O51 Mo14 O19 84.65(19) . .
O14 Mo14 O19 75.64(19) . .
O12 Mo14 O19 73.19(17) . .
O29 Mo14 O19 84.13(18) . .
O47 Mo15 O34 98.9(2) . .
O47 Mo15 O35 101.2(2) . .
O34 Mo15 O35 93.9(2) . .
O47 Mo15 O39 95.1(2) . .
O34 Mo15 O39 93.0(2) . .
O35 Mo15 O39 161.0(2) . .
O47 Mo15 O44 93.0(2) . .
O34 Mo15 O44 167.2(2) . .
O35 Mo15 O44 88.1(2) . .
O39 Mo15 O44 81.42(19) . .
O47 Mo15 O13 172.0(2) . .
O34 Mo15 O13 85.72(19) . .
O35 Mo15 O13 84.85(18) . .
O39 Mo15 O13 78.10(17) . .
O44 Mo15 O13 81.88(18) . .
O62 Mo16 O42 99.5(2) . .
O62 Mo16 O43 101.0(2) . .
O42 Mo16 O43 93.3(2) . .
O62 Mo16 O51 95.8(2) . .
O42 Mo16 O51 164.1(2) . .
O43 Mo16 O51 88.2(2) . .
O62 Mo16 O59 96.1(2) . .
O42 Mo16 O59 90.8(2) . .
O43 Mo16 O59 161.52(19) . .
O51 Mo16 O59 83.0(2) . .
O62 Mo16 O38 173.5(2) . .
O42 Mo16 O38 82.67(19) . .
O43 Mo16 O38 84.96(19) . .
O51 Mo16 O38 81.66(19) . .
O59 Mo16 O38 77.72(18) . .
O50 Mo17 O42 98.7(2) . .
O50 Mo17 O60 100.6(2) . .
O42 Mo17 O60 93.5(2) . .
O50 Mo17 O41 93.1(2) . .
O42 Mo17 O41 167.6(2) . .
O60 Mo17 O41 88.1(2) . .
O50 Mo17 O49 96.0(2) . .
O42 Mo17 O49 92.8(2) . .
O60 Mo17 O49 161.2(2) . .
O41 Mo17 O49 82.1(2) . .
O50 Mo17 O37 172.6(2) . .
O42 Mo17 O37 85.60(19) . .
O60 Mo17 O37 85.20(19) . .
O41 Mo17 O37 82.28(18) . .
O49 Mo17 O37 77.60(18) . .
O56 Mo18 O36 99.9(2) . .
O56 Mo18 O34 100.0(2) . .
O36 Mo18 O34 93.0(2) . .
O56 Mo18 O45 96.0(2) . .
O36 Mo18 O45 162.09(19) . .
O34 Mo18 O45 92.3(2) . .
O56 Mo18 O33 93.3(2) . .
O36 Mo18 O33 88.5(2) . .
O34 Mo18 O33 166.2(2) . .
O45 Mo18 O33 82.35(19) . .
O56 Mo18 O17 173.9(2) . .
O36 Mo18 O17 84.10(18) . .
O34 Mo18 O17 84.25(19) . .
O45 Mo18 O17 79.43(18) . .
O33 Mo18 O17 82.22(18) . .
O11 Sr1 O73 65.60(15) . .
O11 Sr1 O48 118.06(16) . .
O73 Sr1 O48 82.99(15) . .
O11 Sr1 O8 81.23(16) . .
O73 Sr1 O8 115.30(15) . .
O48 Sr1 O8 65.56(16) . .
O11 Sr1 O13 101.74(16) . .
O73 Sr1 O13 73.98(14) . .
O48 Sr1 O13 119.59(15) . .
O8 Sr1 O13 170.48(14) . .
O11 Sr1 O17 168.92(16) . .
O73 Sr1 O17 120.80(14) . .
O48 Sr1 O17 72.71(15) . .
O8 Sr1 O17 102.28(15) . .
O13 Sr1 O17 73.15(14) . .
O11 Sr1 O37 117.36(15) . .
O73 Sr1 O37 170.50(15) . .
O48 Sr1 O37 102.30(15) . .
O8 Sr1 O37 74.19(15) . .
O13 Sr1 O37 96.51(14) . .
O17 Sr1 O37 54.75(13) . .
O11 Sr1 O38 71.99(16) . .
O73 Sr1 O38 102.05(15) . .
O48 Sr1 O38 169.94(15) . .
O8 Sr1 O38 118.71(15) . .
O13 Sr1 O38 54.82(14) . .
O17 Sr1 O38 97.27(14) . .
O37 Sr1 O38 71.54(14) . .
O11 Sr1 O40 59.84(16) . .
O73 Sr1 O40 57.22(15) . .
O48 Sr1 O40 58.25(15) . .
O8 Sr1 O40 58.11(14) . .
O13 Sr1 O40 131.21(14) . .
O17 Sr1 O40 130.95(15) . .
O37 Sr1 O40 132.28(14) . .
O38 Sr1 O40 131.78(15) . .
O11 Sr1 P1 87.79(13) . .
O73 Sr1 P1 89.07(11) . .
O48 Sr1 P1 145.96(11) . .
O8 Sr1 P1 145.34(12) . .
O13 Sr1 P1 27.45(10) . .
O17 Sr1 P1 83.43(11) . .
O37 Sr1 P1 82.14(11) . .
O38 Sr1 P1 27.44(10) . .
O40 Sr1 P1 139.73(11) . .
O11 Sr1 P2 143.88(12) . .
O73 Sr1 P2 147.13(11) . .
O48 Sr1 P2 88.42(11) . .
O8 Sr1 P2 89.24(11) . .
O13 Sr1 P2 83.08(10) . .
O17 Sr1 P2 27.41(10) . .
O37 Sr1 P2 27.40(10) . .
O38 Sr1 P2 82.66(10) . .
O40 Sr1 P2 139.77(11) . .
P1 Sr1 P2 80.50(4) . .
O11 Sr1 Mo11 38.39(11) . .
O73 Sr1 Mo11 37.79(11) . .
O48 Sr1 Mo11 84.61(11) . .
O8 Sr1 Mo11 82.27(11) . .
O13 Sr1 Mo11 105.75(10) . .
O17 Sr1 Mo11 151.97(10) . .
O37 Sr1 Mo11 149.61(10) . .
O38 Sr1 Mo11 104.75(10) . .
O40 Sr1 Mo11 31.08(11) . .
P1 Sr1 Mo11 108.69(4) . .
P2 Sr1 Mo11 170.69(4) . .
O63 Fe1 O63 180.0(3) . 2_675
O63 Fe1 O2W 92.6(2) . .
O63 Fe1 O2W 87.4(2) 2_675 .
O63 Fe1 O2W 87.4(2) . 2_675
O63 Fe1 O2W 92.6(2) 2_675 2_675
O2W Fe1 O2W 180.0(5) . 2_675
O63 Fe1 O3W 91.8(2) . .
O63 Fe1 O3W 88.2(2) 2_675 .
O2W Fe1 O3W 88.4(3) . .
O2W Fe1 O3W 91.6(3) 2_675 .
O63 Fe1 O3W 88.2(2) . 2_675
O63 Fe1 O3W 91.8(2) 2_675 2_675
O2W Fe1 O3W 91.6(3) . 2_675
O2W Fe1 O3W 88.4(3) 2_675 2_675
O3W Fe1 O3W 179.999(1) . 2_675
O38 P1 O13 108.3(3) . .
O38 P1 O26 110.9(3) . .
O13 P1 O26 111.2(3) . .
O38 P1 O19 109.9(3) . .
O13 P1 O19 109.4(3) . .
O26 P1 O19 107.2(3) . .
O38 P1 Sr1 55.39(19) . .
O13 P1 Sr1 53.09(18) . .
O26 P1 Sr1 123.9(2) . .
O19 P1 Sr1 128.88(19) . .
O37 P2 O17 107.4(3) . .
O37 P2 O31 110.4(3) . .
O17 P2 O31 111.1(3) . .
O37 P2 O24 110.2(3) . .
O17 P2 O24 109.9(3) . .
O31 P2 O24 107.8(3) . .
O37 P2 Sr1 53.86(17) . .
O17 P2 Sr1 53.69(18) . .
O31 P2 Sr1 123.17(19) . .
O24 P2 Sr1 129.00(19) . .
O48 P3 O45 109.8(3) . .
O48 P3 O58 113.0(3) . .
O45 P3 O58 107.5(3) . .
O48 P3 O55 108.7(3) . .
O45 P3 O55 111.2(3) . .
O58 P3 O55 106.6(3) . .
O48 P3 Na1 91.59(19) . .
O45 P3 Na1 114.26(19) . .
O58 P3 Na1 21.65(19) . .
O55 P3 Na1 119.2(2) . .
O48 P3 Sr1 32.67(18) . .
O45 P3 Sr1 87.7(2) . .
O58 P3 Sr1 144.9(2) . .
O55 P3 Sr1 96.2(2) . .
Na1 P3 Sr1 123.27(5) . .
O49 P4 O8 110.7(3) . .
O49 P4 O27 106.8(3) . .
O8 P4 O27 111.8(3) . .
O49 P4 O54 112.2(3) . .
O8 P4 O54 108.9(3) . .
O27 P4 O54 106.4(3) . .
O49 P4 Sr1 86.9(2) . .
O8 P4 Sr1 35.0(2) . .
O27 P4 Sr1 145.9(2) . .
O54 P4 Sr1 96.33(19) . .
O63 P5 O73 110.5(3) . .
O63 P5 O39 108.7(3) . .
O73 P5 O39 109.5(3) . .
O63 P5 O18 108.2(3) . .
O73 P5 O18 108.5(3) . .
O39 P5 O18 111.5(3) . .
O63 P5 Sr1 143.6(2) . .
O73 P5 Sr1 34.12(18) . .
O39 P5 Sr1 85.94(19) . .
O18 P5 Sr1 96.12(19) . .
O11 P6 O59 111.9(3) . .
O11 P6 O67 111.0(3) . .
O59 P6 O67 104.5(3) . .
O11 P6 O29 109.2(3) . .
O59 P6 O29 111.4(3) . .
O67 P6 O29 108.8(3) . .
O11 P6 Sr1 32.7(2) . .
O59 P6 Sr1 89.6(2) . .
O67 P6 Sr1 142.4(2) . .
O29 P6 Sr1 97.5(2) . .
Mo3 O1 Mo5 173.3(3) . .
Mo6 O2 Mo4 140.0(3) . .
Mo4 O3 Mo5 119.6(2) . .
Mo1 O4 Mo2 142.9(3) . .
Mo1 O5 Mo3 139.2(2) . .
Mo4 O6 Mo2 172.6(3) . .
P4 O8 Mo10 129.1(3) . .
P4 O8 Sr1 125.3(3) . .
Mo10 O8 Sr1 97.17(17) . .
Mo3 O10 Mo2 120.3(2) . .
P6 O11 Mo11 127.4(3) . .
P6 O11 Sr1 128.7(3) . .
Mo11 O11 Sr1 97.02(19) . .
Mo14 O12 Mo12 111.2(2) . .
Mo14 O12 Mo13 116.9(2) . .
Mo12 O12 Mo13 112.7(2) . .
P1 O13 Mo15 131.0(3) . .
P1 O13 Sr1 99.5(2) . .
Mo15 O13 Sr1 129.2(2) . .
Mo14 O14 Mo1 123.1(3) . .
P2 O17 Mo18 130.1(3) . .
P2 O17 Sr1 98.9(2) . .
Mo18 O17 Sr1 130.68(19) . .
P5 O18 Mo13 134.7(3) . .
P5 O18 Mo12 122.6(3) . .
Mo13 O18 Mo12 99.7(2) . .
P1 O19 Mo14 126.6(3) . .
P1 O19 Mo1 121.1(2) . .
Mo14 O19 Mo1 88.70(16) . .
P1 O19 Mo13 127.0(3) . .
Mo14 O19 Mo13 92.78(16) . .
Mo1 O19 Mo13 89.35(16) . .
P2 O24 Mo6 120.4(3) . .
P2 O24 Mo7 126.9(3) . .
Mo6 O24 Mo7 89.99(15) . .
P2 O24 Mo8 126.5(2) . .
Mo6 O24 Mo8 89.37(16) . .
Mo7 O24 Mo8 92.86(17) . .
P1 O26 Mo3 128.2(2) . .
P1 O26 Mo2 128.6(3) . .
Mo3 O26 Mo2 95.32(17) . .
Mo6 O28 Mo5 141.2(3) . .
P6 O29 Mo14 136.7(3) . .
P6 O29 Mo12 123.5(3) . .
Mo14 O29 Mo12 98.17(19) . .
P2 O31 Mo5 127.9(3) . .
P2 O31 Mo4 128.0(3) . .
Mo5 O31 Mo4 95.48(16) . .
Mo8 O33 Mo18 148.8(3) . .
Mo15 O34 Mo18 168.2(3) . .
Mo15 O35 Mo3 157.4(3) . .
Mo18 O36 Mo5 158.8(3) . .
P2 O37 Mo17 130.3(3) . .
P2 O37 Sr1 98.7(2) . .
Mo17 O37 Sr1 130.7(2) . .
P1 O38 Mo16 130.2(3) . .
P1 O38 Sr1 97.2(2) . .
Mo16 O38 Sr1 132.4(2) . .
P5 O39 Mo15 135.9(3) . .
Mo11 O40 Mo10 162.5(3) . .
Mo11 O40 Sr1 98.7(2) . .
Mo10 O40 Sr1 98.53(19) . .
Mo7 O41 Mo17 150.1(3) . .
Mo17 O42 Mo16 170.0(3) . .
Mo16 O43 Mo2 157.7(3) . .
Mo13 O44 Mo15 149.4(3) . .
P3 O45 Mo18 134.7(3) . .
Mo7 O46 Mo6 122.2(2) . .
P3 O48 Mo10 126.3(3) . .
P3 O48 Sr1 128.7(3) . .
Mo10 O48 Sr1 97.77(18) . .
P4 O49 Mo17 135.1(3) . .
Mo14 O51 Mo16 149.8(3) . .
Mo8 O52 Mo6 123.4(3) . .
Mo8 O53 Mo9 112.0(2) . .
Mo8 O53 Mo7 116.6(2) . .
Mo9 O53 Mo7 111.9(2) . .
P4 O54 Mo7 135.0(3) . .
P4 O54 Mo9 123.3(3) . .
Mo7 O54 Mo9 98.6(2) . .
P3 O55 Mo8 135.7(3) . .
P3 O55 Mo9 123.0(3) . .
Mo8 O55 Mo9 99.08(18) . .
Mo9 O57 Mo10 158.5(3) . .
P3 O58 Na1 141.5(3) . .
P6 O59 Mo16 134.5(3) . .
Mo17 O60 Mo4 157.9(3) . .
Mo12 O61 Mo11 158.3(3) . .
P5 O63 Fe1 169.1(4) . .
Mo13 O66 Mo1 123.0(3) . .
Mo10 O69 Na1 130.1(3) . .
Fe1 O2W H2WA 116.2 . .
Fe1 O2W H2WB 125.3 . .
H2WA O2W H2WB 107.7 . .
Fe1 O3W H3WA 117.5 . .
Fe1 O3W H3WB 113.4 . .
H3WA O3W H3WB 107.7 . .
P5 O73 Mo11 128.7(3) . .
P5 O73 Sr1 126.6(3) . .
Mo11 O73 Sr1 97.53(17) . .
N12 N1 C2 110.9(7) . .
N12 N1 H1 124.6 . .
C2 N1 H1 124.5 . .
C12 C1 C13 117.7(8) . .
C12 C1 H1A 121.1 . .
C13 C1 H1A 121.1 . .
C4 C2 N1 132.8(8) . .
C4 C2 C6 121.2(8) . .
N1 C2 C6 106.1(7) . .
C16 C3 C17 121.9(9) . .
C16 C3 H3 119.1 . .
C17 C3 H3 119.1 . .
C2 C4 C17 117.6(8) . .
C2 C4 H4 121.2 . .
C17 C4 H4 121.2 . .
C18 C5 C7 121.0(9) . .
C18 C5 H5 119.5 . .
C7 C5 H5 119.5 . .
C16 C6 C2 121.4(8) . .
C16 C6 N2 132.4(7) . .
C2 C6 N2 106.2(7) . .
C10 C7 C5 122.2(10) . .
C10 C7 H7 118.9 . .
C5 C7 H7 118.9 . .
N12 N2 C6 109.5(7) . .
N12 N2 C8 123.9(7) . .
C6 N2 C8 126.3(6) . .
N1 N12 N2 107.4(8) . .
C13 C8 C9 121.2(7) . .
C13 C8 N2 119.9(7) . .
C9 C8 N2 118.8(7) . .
C11 C9 C8 118.5(8) . .
C11 C9 H9 120.7 . .
C8 C9 H9 120.7 . .
C7 C10 C14 117.8(9) . .
C7 C10 H10 121.1 . .
C14 C10 H10 121.1 . .
C12 C11 C9 120.4(7) . .
C12 C11 H11 119.8 . .
C9 C11 H11 119.8 . .
C11 C12 C1 121.5(7) . .
C11 C12 N3 119.0(7) . .
C1 C12 N3 119.5(7) . .
C8 C13 C1 120.2(7) . .
C8 C13 H13 119.9 . .
C1 C13 H13 119.9 . .
N13 N3 C14 107.7(6) . .
N13 N3 C12 124.9(7) . .
C14 N3 C12 126.8(6) . .
C10 C14 C15 119.9(8) . .
C10 C14 N3 133.9(8) . .
C15 C14 N3 106.2(7) . .
C18 C15 N4 131.2(8) . .
C18 C15 C14 122.4(8) . .
N4 C15 C14 106.3(7) . .
N13 N4 C15 110.0(7) . .
N13 N4 H4A 125.0 . .
C15 N4 H4A 125.0 . .
N4 N13 N3 109.7(7) . .
C6 C16 C3 117.0(8) . .
C6 C16 H16 121.5 . .
C3 C16 H16 121.5 . .
C3 C17 C4 120.9(9) . .
C3 C17 H17 119.5 . .
C4 C17 H17 119.6 . .
C5 C18 C15 116.7(9) . .
C5 C18 H18 121.7 . .
C15 C18 H18 121.7 . .
N14 N5 C31 106.9(8) . .
C31 C19 C34 122.3(9) . .
C31 C19 N7 106.2(8) . .
C34 C19 N7 131.5(9) . .
C35 C20 C36 122.9(10) . .
C35 C20 H20 118.6 . .
C36 C20 H20 118.6 . .
C33 C21 C22 122.9(9) . .
C33 C21 H21 118.5 . .
C22 C21 H21 118.6 . .
C21 C22 C23 121.9(10) . .
C21 C22 H22 119.1 . .
C23 C22 H22 119.1 . .
C22 C23 C24 115.0(9) . .
C22 C23 H23 122.5 . .
C24 C23 H23 122.5 . .
C32 C24 C23 122.8(8) . .
C32 C24 N6 106.3(8) . .
C23 C24 N6 130.9(8) . .
N15 N6 C24 110.5(7) . .
N15 N6 H6 124.7 . .
C24 N6 H6 124.8 . .
C30 C25 C26 119.2(8) . .
C30 C25 H25 120.4 . .
C26 C25 H25 120.4 . .
C27 C26 C25 118.5(9) . .
C27 C26 H26 120.8 . .
C25 C26 H26 120.8 . .
C28 C27 C26 122.4(8) . .
C28 C27 N7 119.0(8) . .
C26 C27 N7 118.6(8) . .
C27 C28 C29 119.4(9) . .
C27 C28 H28 120.3 . .
C29 C28 H28 120.3 . .
C30 C29 C28 118.6(9) . .
C30 C29 H29 120.7 . .
C28 C29 H29 120.7 . .
C25 C30 C29 121.7(8) . .
C25 C30 N8 119.7(8) . .
C29 C30 N8 118.4(9) . .
N14 N7 C19 108.0(7) . .
N14 N7 C27 125.1(8) . .
C19 N7 C27 126.8(8) . .
N7 N14 N5 111.9(9) . .
N7 N14 H14 124.1 . .
N5 N14 H14 124.1 . .
C19 C31 N5 107.0(8) . .
C19 C31 C36 120.8(10) . .
N5 C31 C36 132.1(10) . .
N15 N8 C32 109.0(7) . .
N15 N8 C30 127.7(8) . .
C32 N8 C30 122.9(7) . .
C24 C32 C33 121.4(9) . .
C24 C32 N8 106.9(7) . .
C33 C32 N8 131.7(9) . .
N6 N15 N8 107.3(8) . .
C21 C33 C32 115.9(9) . .
C21 C33 H33 122.0 . .
C32 C33 H33 122.0 . .
C35 C34 C19 115.5(11) . .
C35 C34 H34 122.3 . .
C19 C34 H34 122.2 . .
C20 C35 C34 122.2(12) . .
C20 C35 H35 118.9 . .
C34 C35 H35 118.9 . .
C20 C36 C31 115.8(11) . .
C20 C36 H36 122.1 . .
C31 C36 H36 122.1 . .
C40 C37 C45 120.8(7) . .
C40 C37 N11 120.5(6) . .
C45 C37 N11 118.7(7) . .
N16 N11 C43 108.6(6) . .
N16 N11 C37 121.5(6) . .
C43 N11 C37 129.8(6) . .
C39 C38 C44 116.7(7) . .
C39 C38 H38 121.6 . .
C44 C38 H38 121.6 . .
C38 C39 C42 121.6(8) . .
C38 C39 H39 119.2 . .
C42 C39 H39 119.2 . .
N16 N10 C44 108.6(7) . .
N16 N10 H10A 125.7 . .
C44 N10 H10A 125.7 . .
C45 C40 C37 119.9(7) 2_566 .
C45 C40 H40 120.1 2_566 .
C37 C40 H40 120.1 . .
C43 C41 C42 116.3(7) . .
C43 C41 H41 121.9 . .
C42 C41 H41 121.9 . .
C41 C42 C39 121.7(8) . .
C41 C42 H42 119.1 . .
C39 C42 H42 119.1 . .
C41 C43 C44 121.1(7) . .
C41 C43 N11 132.8(7) . .
C44 C43 N11 106.1(6) . .
C38 C44 C43 122.6(7) . .
C38 C44 N10 131.2(7) . .
C43 C44 N10 106.2(7) . .
C40 C45 C37 119.3(7) 2_566 .
C40 C45 H45 120.3 2_566 .
C37 C45 H45 120.3 . .
N11 N16 N10 110.4(7) . .
N11 N16 H16A 124.8 . .
N10 N16 H16A 124.8 . .
H9WA O9W H9WB 107.7 . .
Na1 O1W H1WA 70.5 . .
Na1 O1W H1WB 69.6 . .
H1WA O1W H1WB 107.7 . .
H4WA O4W H4WB 107.7 . .
O1W Na1 O1W 179.999(1) 2_575 .
O1W Na1 O58 87.4(3) 2_575 2_575
O1W Na1 O58 92.6(3) . 2_575
O1W Na1 O58 92.6(3) 2_575 .
O1W Na1 O58 87.4(3) . .
O58 Na1 O58 180.0(3) 2_575 .
O1W Na1 O69 79.6(3) 2_575 .
O1W Na1 O69 100.4(3) . .
O58 Na1 O69 91.57(19) 2_575 .
O58 Na1 O69 88.43(19) . .
O1W Na1 O69 100.4(3) 2_575 2_575
O1W Na1 O69 79.6(3) . 2_575
O58 Na1 O69 88.43(19) 2_575 2_575
O58 Na1 O69 91.57(19) . 2_575
O69 Na1 O69 180.0 . 2_575
O1W Na1 P3 96.3(3) 2_575 .
O1W Na1 P3 83.7(3) . .
O58 Na1 P3 163.13(15) 2_575 .
O58 Na1 P3 16.87(15) . .
O69 Na1 P3 73.07(13) . .
O69 Na1 P3 106.93(13) 2_575 .
O1W Na1 P3 83.7(3) 2_575 2_575
O1W Na1 P3 96.3(3) . 2_575
O58 Na1 P3 16.87(15) 2_575 2_575
O58 Na1 P3 163.13(15) . 2_575
O69 Na1 P3 106.93(13) . 2_575
O69 Na1 P3 73.07(13) 2_575 2_575
P3 Na1 P3 179.999(1) . 2_575
O1W Na1 H1WA 154.4 2_575 .
O1W Na1 H1WA 25.6 . .
O58 Na1 H1WA 67.1 2_575 .
O58 Na1 H1WA 112.9 . .
O69 Na1 H1WA 102.9 . .
O69 Na1 H1WA 77.1 2_575 .
P3 Na1 H1WA 108.9 . .
P3 Na1 H1WA 71.1 2_575 .
O1W Na1 H1WB 154.3 2_575 .
O1W Na1 H1WB 25.7 . .
O58 Na1 H1WB 106.6 2_575 .
O58 Na1 H1WB 73.4 . .
O69 Na1 H1WB 120.4 . .
O69 Na1 H1WB 59.6 2_575 .
P3 Na1 H1WB 76.6 . .
P3 Na1 H1WB 103.4 2_575 .
H1WA Na1 H1WB 43.7 . .
H5WA O5W H5WB 107.7 . .
H6WA O6W H6WB 107.7 . .
H7WA O7W H7WB 107.7 . .
H8WA O8W H8WB 107.7 . .

loop_
_geom_bond_atom_site_label_1
_geom_bond_atom_site_label_2
_geom_bond_distance
_geom_bond_site_symmetry_2
Mo1 O22 1.693(5) .
Mo1 O4 1.790(4) .
Mo1 O5 1.834(5) .
Mo1 O14 2.021(5) .
Mo1 O66 2.078(5) .
Mo1 O19 2.425(5) .
Mo2 O25 1.687(5) .
Mo2 O43 1.883(5) .
Mo2 O6 1.886(5) .
Mo2 O10 1.956(5) .
Mo2 O4 2.080(5) .
Mo2 O26 2.289(4) .
Mo3 O71 1.682(5) .
Mo3 O1 1.868(5) .
Mo3 O35 1.912(5) .
Mo3 O10 1.938(5) .
Mo3 O5 2.074(5) .
Mo3 O26 2.281(4) .
Mo4 O9 1.682(5) .
Mo4 O6 1.868(5) .
Mo4 O60 1.891(5) .
Mo4 O3 1.947(5) .
Mo4 O2 2.068(5) .
Mo4 O31 2.300(4) .
Mo5 O23 1.681(5) .
Mo5 O1 1.879(5) .
Mo5 O36 1.887(4) .
Mo5 O3 1.966(5) .
Mo5 O28 2.072(5) .
Mo5 O31 2.270(4) .
Mo6 O15 1.695(5) .
Mo6 O28 1.788(5) .
Mo6 O2 1.817(5) .
Mo6 O52 2.040(5) .
Mo6 O46 2.102(5) .
Mo6 O24 2.413(5) .
Mo7 O65 1.679(5) .
Mo7 O41 1.788(5) .
Mo7 O46 1.793(5) .
Mo7 O53 2.061(5) .
Mo7 O54 2.163(5) .
Mo7 O24 2.414(5) .
Mo8 O72 1.674(5) .
Mo8 O33 1.777(5) .
Mo8 O52 1.814(5) .
Mo8 O53 2.051(5) .
Mo8 O55 2.123(5) .
Mo8 O24 2.415(5) .
Mo9 O32 1.688(6) .
Mo9 O30 1.702(6) .
Mo9 O57 1.851(5) .
Mo9 O53 2.054(5) .
Mo9 O54 2.333(5) .
Mo9 O55 2.346(5) .
Mo10 O69 1.688(6) .
Mo10 O70 1.699(6) .
Mo10 O40 1.911(5) .
Mo10 O57 1.983(5) .
Mo10 O48 2.237(5) .
Mo10 O8 2.261(5) .
Mo10 Sr1 3.6414(9) .
Mo11 O64 1.699(6) .
Mo11 O68 1.702(6) .
Mo11 O40 1.899(5) .
Mo11 O61 2.008(5) .
Mo11 O73 2.248(5) .
Mo11 O11 2.276(5) .
Mo11 Sr1 3.6374(9) .
Mo12 O20 1.696(6) .
Mo12 O16 1.707(5) .
Mo12 O61 1.833(5) .
Mo12 O12 2.048(5) .
Mo12 O29 2.318(5) .
Mo12 O18 2.355(5) .
Mo13 O7 1.680(5) .
Mo13 O44 1.787(5) .
Mo13 O66 1.800(5) .
Mo13 O12 2.064(5) .
Mo13 O18 2.119(5) .
Mo13 O19 2.425(4) .
Mo14 O21 1.674(5) .
Mo14 O51 1.786(5) .
Mo14 O14 1.814(5) .
Mo14 O12 2.037(5) .
Mo14 O29 2.141(5) .
Mo14 O19 2.402(5) .
Mo15 O47 1.677(4) .
Mo15 O34 1.865(5) .
Mo15 O35 1.873(5) .
Mo15 O39 2.039(5) .
Mo15 O44 2.043(5) .
Mo15 O13 2.219(4) .
Mo16 O62 1.672(5) .
Mo16 O42 1.875(5) .
Mo16 O43 1.880(5) .
Mo16 O51 2.014(5) .
Mo16 O59 2.054(5) .
Mo16 O38 2.237(4) .
Mo17 O50 1.686(5) .
Mo17 O42 1.856(5) .
Mo17 O60 1.881(5) .
Mo17 O41 2.032(5) .
Mo17 O49 2.062(5) .
Mo17 O37 2.208(4) .
Mo18 O56 1.679(5) .
Mo18 O36 1.870(5) .
Mo18 O34 1.883(5) .
Mo18 O45 2.033(5) .
Mo18 O33 2.037(5) .
Mo18 O17 2.215(5) .
Sr1 O11 2.573(5) .
Sr1 O73 2.580(5) .
Sr1 O48 2.586(5) .
Sr1 O8 2.586(5) .
Sr1 O13 2.644(5) .
Sr1 O17 2.663(5) .
Sr1 O37 2.667(4) .
Sr1 O38 2.706(5) .
Sr1 O40 2.829(5) .
Sr1 P1 3.2615(19) .
Sr1 P2 3.2646(17) .
Fe1 O63 1.882(5) .
Fe1 O63 1.882(5) 2_675
Fe1 O2W 2.036(6) .
Fe1 O2W 2.036(6) 2_675
Fe1 O3W 2.040(6) .
Fe1 O3W 2.040(6) 2_675
P1 O38 1.515(5) .
P1 O13 1.524(5) .
P1 O26 1.535(5) .
P1 O19 1.567(5) .
P2 O37 1.520(5) .
P2 O17 1.521(5) .
P2 O31 1.538(5) .
P2 O24 1.570(5) .
P3 O48 1.528(5) .
P3 O45 1.532(5) .
P3 O58 1.536(5) .
P3 O55 1.561(5) .
P3 Na1 3.2962(18) .
P4 O49 1.514(6) .
P4 O8 1.517(5) .
P4 O27 1.553(6) .
P4 O54 1.556(6) .
P5 O63 1.514(5) .
P5 O73 1.517(5) .
P5 O39 1.530(5) .
P5 O18 1.564(5) .
P6 O11 1.513(6) .
P6 O59 1.520(5) .
P6 O67 1.551(5) .
P6 O29 1.559(5) .
O58 Na1 1.952(5) .
O69 Na1 2.575(7) .
O2W H2WA 0.8500 .
O2W H2WB 0.8500 .
O3W H3WA 0.8500 .
O3W H3WB 0.8500 .
N1 N12 1.349(11) .
N1 C2 1.381(11) .
N1 H1 0.8600 .
C1 C12 1.389(11) .
C1 C13 1.408(11) .
C1 H1A 0.9300 .
C2 C4 1.362(13) .
C2 C6 1.400(10) .
C3 C16 1.375(13) .
C3 C17 1.382(12) .
C3 H3 0.9300 .
C4 C17 1.382(13) .
C4 H4 0.9300 .
C5 C18 1.368(14) .
C5 C7 1.400(14) .
C5 H5 0.9300 .
C6 C16 1.368(11) .
C6 N2 1.406(11) .
C7 C10 1.363(13) .
C7 H7 0.9300 .
N2 N12 1.350(10) .
N2 C8 1.447(9) .
C8 C13 1.354(11) .
C8 C9 1.398(11) .
C9 C11 1.378(11) .
C9 H9 0.9300 .
C10 C14 1.374(12) .
C10 H10 0.9300 .
C11 C12 1.365(11) .
C11 H11 0.9300 .
C12 N3 1.431(9) .
C13 H13 0.9300 .
N3 N13 1.357(10) .
N3 C14 1.408(10) .
C14 C15 1.405(11) .
C15 C18 1.381(12) .
C15 N4 1.385(11) .
N4 N13 1.318(10) .
N4 H4A 0.8600 .
C16 H16 0.9300 .
C17 H17 0.9300 .
C18 H18 0.9300 .
N5 N14 1.333(11) .
N5 C31 1.396(12) .
C19 C31 1.382(13) .
C19 C34 1.392(14) .
C19 N7 1.404(10) .
C20 C35 1.367(17) .
C20 C36 1.370(17) .
C20 H20 0.9300 .
C21 C33 1.353(14) .
C21 C22 1.383(14) .
C21 H21 0.9300 .
C22 C23 1.383(13) .
C22 H22 0.9300 .
C23 C24 1.385(12) .
C23 H23 0.9300 .
C24 C32 1.376(12) .
C24 N6 1.386(11) .
N6 N15 1.334(11) .
N6 H6 0.8600 .
C25 C30 1.373(13) .
C25 C26 1.386(12) .
C25 H25 0.9300 .
C26 C27 1.379(12) .
C26 H26 0.9300 .
C27 C28 1.352(13) .
C27 N7 1.435(10) .
C28 C29 1.388(13) .
C28 H28 0.9300 .
C29 C30 1.380(13) .
C29 H29 0.9300 .
C30 N8 1.425(11) .
N7 N14 1.300(12) .
N14 H14 0.8600 .
C31 C36 1.413(13) .
N8 N15 1.359(10) .
N8 C32 1.394(11) .
C32 C33 1.392(12) .
C33 H33 0.9300 .
C34 C35 1.386(15) .
C34 H34 0.9300 .
C35 H35 0.9300 .
C36 H36 0.9300 .
C37 C40 1.377(10) .
C37 C45 1.390(10) .
C37 N11 1.434(9) .
N11 N16 1.319(10) .
N11 C43 1.409(9) .
C38 C39 1.358(11) .
C38 C44 1.374(11) .
C38 H38 0.9300 .
C39 C42 1.404(12) .
C39 H39 0.9300 .
N10 N16 1.333(10) .
N10 C44 1.400(10) .
N10 H10A 0.8600 .
C40 C45 1.372(11) 2_566
C40 H40 0.9300 .
C41 C43 1.376(10) .
C41 C42 1.387(12) .
C41 H41 0.9300 .
C42 H42 0.9300 .
C43 C44 1.396(11) .
C45 C40 1.372(11) 2_566
C45 H45 0.9300 .
N16 H16A 0.8600 .
O9W H9WA 0.8500 .
O9W H9WB 0.8502 .
O1W Na1 1.954(9) .
O1W H1WA 0.8499 .
O1W H1WB 0.8500 .
O4W H4WA 0.8501 .
O4W H4WB 0.8500 .
Na1 O1W 1.954(9) 2_575
Na1 O58 1.952(5) 2_575
Na1 O69 2.575(7) 2_575
Na1 P3 3.2962(18) 2_575
Na1 H1WA 1.8529 .
Na1 H1WB 1.8387 .
O5W H5WA 0.8500 .
O5W H5WB 0.8499 .
O6W H6WA 0.8499 .
O6W H6WB 0.8501 .
O7W H7WA 0.8500 .
O7W H7WB 0.8500 .
O8W H8WA 0.8501 .
O8W H8WB 0.8500 .

loop_
_geom_hbond_atom_site_label_D
_geom_hbond_atom_site_label_H
_geom_hbond_atom_site_label_A
_geom_hbond_distance_DH
_geom_hbond_distance_HA
_geom_hbond_distance_DA
_geom_hbond_angle_DHA
_geom_hbond_site_symmetry_A
O7W H7WA O47 0.85 3.06 3.25(2) 95.3 1_545
O5W H5WA O64 0.85 2.57 3.117(13) 122.9 .
O5W H5WA O73 0.85 2.23 3.052(12) 163.0 .
O4W H4WB O3 0.85 2.33 2.998(11) 135.8 2_566
O4W H4WB O9 0.85 2.26 3.010(11) 147.9 2_566
O4W H4WA N14 0.85 2.19 2.910(14) 142.1 1_455
O4W H4WA N5 0.85 2.06 2.633(13) 124.1 1_455
O1W H1WB O69 0.85 2.29 2.937(12) 133.6 2_575
O1W H1WB O58 0.85 2.27 2.700(10) 111.7 .
O1W H1WA O57 0.85 2.66 3.177(10) 120.9 2_575
O1W H1WA O30 0.85 2.54 3.096(11) 123.8 2_575
O1W H1WA O58 0.85 2.10 2.823(11) 142.1 2_575
O9W H9WB O59 0.85 2.33 3.13(2) 156.5 .
O9W H9WA O49 0.85 2.32 3.11(2) 155.2 .
N16 H16A O2 0.86 2.22 3.068(9) 169.2 2_566
N10 H10A O15 0.86 2.41 3.014(9) 127.5 2_566
N10 H10A O22 0.86 2.10 2.760(9) 133.7 2_666
N14 H14 O23 0.86 2.40 3.206(11) 156.6 1_645
N6 H6 O5 0.86 1.91 2.759(8) 170.9 1_545
N4 H4A O2W 0.86 2.65 3.279(9) 130.7 1_545
N4 H4A O30 0.86 2.59 3.199(9) 128.6 1_645
N4 H4A O7 0.86 2.37 3.026(8) 133.2 1_545
N1 H1 O32 0.86 2.53 3.311(9) 150.9 1_655
N1 H1 O27 0.86 2.47 3.071(9) 127.6 1_655
O3W H3WB O7W 0.85 2.50 2.633(19) 89.4 1_565
O3W H3WA O64 0.85 2.08 2.840(8) 149.3 2_675
O2W H2WB N4 0.85 2.44 3.279(9) 169.0 1_565
O2W H2WA O16 0.85 1.84 2.675(8) 166.0 .
